data_7020931
loop_
_publ_author_name
'Shen, Bo'
'Shi, Peng-Fei'
'Hou, Yin-Ling'
'Wan, Fan-Fan'
'Gao, Dong-Liang'
'Zhao, Bin'

_publ_section_title
;
 Structural diversity and magnetic properties of five copper--organic
 frameworks containing one-, two-, and three-types of organic ligands
;
_journal_issue 10
_journal_name_full 'Dalton Transactions'
_journal_page_first 3455
_journal_paper_doi 10.1039/c2dt32515b
_journal_volume 42
_journal_year 2013
_chemical_formula_moiety 'C10 H8 Cu O5'
_chemical_formula_sum 'C10 H9.6 Cu O5.8'
_chemical_formula_weight 286.13
_chemical_name_systematic
;
?
;
_space_group_crystal_system trigonal
_space_group_IT_number 165
_space_group_name_Hall '-P 3 2"c'
_space_group_name_H-M_alt 'P -3 c 1'
_symmetry_space_group_name_Hall '-P 3 2"c'
_symmetry_space_group_name_H-M 'P -3 c 1'
_atom_sites_solution_hydrogens geom
_atom_sites_solution_primary direct
_atom_sites_solution_secondary difmap
_audit_creation_date 2012-11-22
_audit_creation_method
;
Olex2 1.1
(compiled 2011.11.01 svn.r2039, GUI svn.r3906)
;
_cell_angle_alpha 90.00
_cell_angle_beta 90.00
_cell_angle_gamma 120.00
_cell_formula_units_Z 12
_cell_length_a 21.7696(13)
_cell_length_b 21.7696(13)
_cell_length_c 8.7212(7)
_cell_measurement_reflns_used 1624
_cell_measurement_temperature 122.3(2)
_cell_measurement_theta_max 29.0442
_cell_measurement_theta_min 3.1758
_cell_volume 3579.4(4)
_computing_cell_refinement
;
CrysAlisPro, Agilent Technologies,
Version 1.171.35.21 (release 20-01-2012 CrysAlis171 .NET)
(compiled Jan 23 2012,18:06:46)
;
_computing_data_collection
;
CrysAlisPro, Agilent Technologies,
Version 1.171.35.21 (release 20-01-2012 CrysAlis171 .NET)
(compiled Jan 23 2012,18:06:46)
;
_computing_data_reduction
;
CrysAlisPro, Agilent Technologies,
Version 1.171.35.21 (release 20-01-2012 CrysAlis171 .NET)
(compiled Jan 23 2012,18:06:46)
;
_computing_molecular_graphics
;
O. V. Dolomanov, L. J. Bourhis, R. J. Gildea, J. A. K. Howard and H. Puschmann,
OLEX2: a complete structure solution, refinement and analysis program.
J. Appl. Cryst. (2009). 42, 339-341.
;
_computing_publication_material
;
O. V. Dolomanov, L. J. Bourhis, R. J. Gildea, J. A. K. Howard and H. Puschmann,
OLEX2: a complete structure solution, refinement and analysis program.
J. Appl. Cryst. (2009). 42, 339-341.
;
_computing_structure_refinement
;
XL, G.M. Sheldrick, Acta Cryst.
(2008). A64, 112-122
;
_computing_structure_solution
;
olex2.solve (L.J. Bourhis, O.V. Dolomanov, R.J. Gildea, J.A.K. Howard,
H. Puschmann, in preparation, 2011)
;
_diffrn_ambient_temperature 122.3(2)
_diffrn_detector_area_resol_mean 16.2116
_diffrn_measured_fraction_theta_full 0.998
_diffrn_measured_fraction_theta_max 0.998
_diffrn_measurement_details
;
1 omega -53.00 54.00 1.0000 240.0000
omega____ theta____ kappa____ phi______ frames
- 18.0372 -19.0000 30.0000 107
;
_diffrn_measurement_device_type 'SuperNova, Single source at offset), Eos'
_diffrn_measurement_method '\w scans'
_diffrn_orient_matrix_UB_11 -0.0249267000
_diffrn_orient_matrix_UB_12 0.0088782000
_diffrn_orient_matrix_UB_13 -0.0297473000
_diffrn_orient_matrix_UB_21 -0.0278720000
_diffrn_orient_matrix_UB_22 -0.0302138000
_diffrn_orient_matrix_UB_23 0.0364428000
_diffrn_orient_matrix_UB_31 0.0041403000
_diffrn_orient_matrix_UB_32 0.0206014000
_diffrn_orient_matrix_UB_33 0.0662445000
_diffrn_radiation_monochromator mirror
_diffrn_radiation_type 'Mo K\a'
_diffrn_radiation_wavelength 0.7107
_diffrn_reflns_av_R_equivalents 0.0772
_diffrn_reflns_av_unetI/netI 0.0921
_diffrn_reflns_limit_h_max 14
_diffrn_reflns_limit_h_min -25
_diffrn_reflns_limit_k_max 25
_diffrn_reflns_limit_k_min -9
_diffrn_reflns_limit_l_max 10
_diffrn_reflns_limit_l_min -6
_diffrn_reflns_number 6482
_diffrn_reflns_theta_full 25.00
_diffrn_reflns_theta_max 25.00
_diffrn_reflns_theta_min 3.24
_diffrn_source 'SuperNova (Mo) X-ray Source'
_diffrn_source_current n/a
_diffrn_source_voltage n/a
_exptl_absorpt_coefficient_mu 1.840
_exptl_absorpt_correction_T_max 1.00000
_exptl_absorpt_correction_T_min 0.65617
_exptl_absorpt_correction_type multi-scan
_exptl_absorpt_process_details
;
CrysAlisPro, Agilent Technologies,
Version 1.171.35.21 (release 20-01-2012 CrysAlis171 .NET)
(compiled Jan 23 2012,18:06:46)
Empirical absorption correction using spherical harmonics,
implemented in SCALE3 ABSPACK scaling algorithm.
;
_exptl_crystal_colour green
_exptl_crystal_density_diffrn 1.593
_exptl_crystal_density_meas ?
_exptl_crystal_density_method 'not measured'
_exptl_crystal_description block
_exptl_crystal_F_000 1740
_exptl_crystal_size_max 0.25
_exptl_crystal_size_mid 0.22
_exptl_crystal_size_min 0.21
_platon_squeeze_details
;
;
_refine_diff_density_max 0.509
_refine_diff_density_min -0.607
_refine_diff_density_rms 0.106
_refine_ls_extinction_method none
_refine_ls_goodness_of_fit_ref 1.004
_refine_ls_hydrogen_treatment constr
_refine_ls_matrix_type full
_refine_ls_number_parameters 145
_refine_ls_number_reflns 2108
_refine_ls_number_restraints 0
_refine_ls_restrained_S_all 1.004
_refine_ls_R_factor_all 0.0716
_refine_ls_R_factor_gt 0.0488
_refine_ls_shift/su_max 0.000
_refine_ls_shift/su_mean 0.000
_refine_ls_structure_factor_coef Fsqd
_refine_ls_weighting_details 'calc w=1/[\s^2^(Fo^2^)+(0.0347P)^2^+0.0000P] where P=(Fo^2^+2Fc^2^)/3'
_refine_ls_weighting_scheme calc
_refine_ls_wR_factor_gt 0.0979
_refine_ls_wR_factor_ref 0.1057
_reflns_number_gt 1580
_reflns_number_total 2108
_reflns_threshold_expression >2sigma(I)
_cod_data_source_file c2dt32515b.txt
_cod_data_source_block Cu1
_cod_depositor_comments
;
The following automatic conversions were performed:

'_exptl_crystal_density_meas' value 'none' was changed to '?' - the
value is perceived as not measured.

Automatic conversion script
Id: cif_fix_values 3008 2015-01-20 13:52:24Z robertas 
;
_cod_original_formula_sum 'C10 H9.60 Cu O5.80'
_cod_database_code 7020931
_chemical_oxdiff_formula C1CU1
_chemical_oxdiff_usercomment SB-CU1
_reflns_odcompleteness_completeness 99.66
_reflns_odcompleteness_iscentric 1
_reflns_odcompleteness_theta 26.32

loop_
_space_group_symop_id
_space_group_symop_operation_xyz
1 'x, y, z'
2 '-y, x-y, z'
3 '-x+y, -x, z'
4 'y, x, -z+1/2'
5 '-x, -x+y, -z+1/2'
6 'x-y, -y, -z+1/2'
7 '-x, -y, -z'
8 'y, -x+y, -z'
9 'x-y, x, -z'
10 '-y, -x, z-1/2'
11 'x, x-y, z-1/2'
12 '-x+y, y, z-1/2'

loop_
_atom_site_label
_atom_site_type_symbol
_atom_site_fract_x
_atom_site_fract_y
_atom_site_fract_z
_atom_site_U_iso_or_equiv
_atom_site_adp_type
_atom_site_occupancy
_atom_site_symmetry_multiplicity
_atom_site_calc_flag
_atom_site_refinement_flags
Cu1 Cu 0.46932(3) 0.41708(3) 0.39890(6) 0.0159(2) Uani 1 1 d .
O4 O 0.44483(16) 0.35264(16) 0.2256(3) 0.0209(8) Uani 1 1 d .
O3 O 0.44523(17) 0.13332(16) 0.0458(3) 0.0258(8) Uani 1 1 d .
O2 O 0.54066(16) 0.10786(15) 0.3394(3) 0.0162(7) Uani 1 1 d .
O5 O 0.38602(16) 0.37304(15) 0.0424(3) 0.0197(8) Uani 1 1 d .
O1 O 0.50307(15) 0.05336(15) 0.1128(3) 0.0130(7) Uani 1 1 d .
C8 C 0.3486(2) 0.1329(2) -0.0735(5) 0.0221(11) Uani 1 1 d .
H8 H 0.3353 0.0877 -0.1093 0.027 Uiso 1 1 calc R
C10 C 0.4078(2) 0.3363(2) 0.1066(5) 0.0148(10) Uani 1 1 d .
C2 C 0.4873(3) 0.1523(2) 0.1782(5) 0.0213(11) Uani 1 1 d .
H2A H 0.4601 0.1537 0.2650 0.026 Uiso 1 1 calc R
H2B H 0.5282 0.1993 0.1652 0.026 Uiso 1 1 calc R
C6 C 0.3298(3) 0.2321(2) -0.0588(5) 0.0220(11) Uani 1 1 d .
H6 H 0.3050 0.2547 -0.0875 0.026 Uiso 1 1 calc R
C3 C 0.4076(3) 0.1680(3) 0.0181(5) 0.0201(11) Uani 1 1 d .
C9 C 0.2427(3) 0.1255(3) -0.2124(6) 0.0370(14) Uani 1 1 d .
H9A H 0.2270 0.0757 -0.2124 0.056 Uiso 1 1 d R
H9B H 0.2536 0.1433 -0.3153 0.056 Uiso 1 1 d R
H9C H 0.2058 0.1328 -0.1720 0.056 Uiso 1 1 d R
C4 C 0.4275(2) 0.2338(2) 0.0768(5) 0.0193(11) Uani 1 1 d .
H4 H 0.4666 0.2566 0.1412 0.023 Uiso 1 1 calc R
C5 C 0.3880(2) 0.2663(2) 0.0382(5) 0.0181(11) Uani 1 1 d .
C7 C 0.3085(2) 0.1643(3) -0.1134(5) 0.0233(12) Uani 1 1 d .
C1 C 0.5119(2) 0.0997(2) 0.2094(5) 0.0157(10) Uani 1 1 d .

loop_
_atom_site_aniso_label
_atom_site_aniso_U_11
_atom_site_aniso_U_22
_atom_site_aniso_U_33
_atom_site_aniso_U_23
_atom_site_aniso_U_13
_atom_site_aniso_U_12
Cu1 0.0129(3) 0.0208(4) 0.0155(3) -0.0013(2) -0.0012(2) 0.0095(3)
O4 0.0252(19) 0.0183(18) 0.0226(19) -0.0036(15) -0.0041(16) 0.0134(16)
O3 0.040(2) 0.0254(19) 0.0233(19) -0.0136(15) -0.0143(17) 0.0252(18)
O2 0.0263(19) 0.0168(17) 0.0112(17) -0.0020(14) -0.0028(14) 0.0150(15)
O5 0.0235(19) 0.0114(17) 0.0260(19) -0.0019(14) -0.0058(15) 0.0101(15)
O1 0.0181(17) 0.0121(16) 0.0108(16) -0.0027(13) -0.0014(14) 0.0090(14)
C8 0.022(3) 0.016(3) 0.029(3) -0.003(2) -0.001(2) 0.010(2)
C10 0.010(2) 0.018(3) 0.017(3) 0.003(2) 0.004(2) 0.007(2)
C2 0.027(3) 0.021(3) 0.019(3) 0.000(2) -0.005(2) 0.014(2)
C6 0.028(3) 0.021(3) 0.024(3) 0.002(2) 0.000(2) 0.017(2)
C3 0.026(3) 0.026(3) 0.014(3) -0.002(2) -0.001(2) 0.018(2)
C9 0.031(3) 0.039(3) 0.042(3) -0.016(3) -0.010(3) 0.019(3)
C4 0.022(3) 0.019(3) 0.018(3) -0.001(2) -0.005(2) 0.011(2)
C5 0.021(3) 0.017(3) 0.015(3) 0.000(2) 0.000(2) 0.009(2)
C7 0.017(3) 0.026(3) 0.024(3) -0.006(2) -0.001(2) 0.009(2)
C1 0.013(2) 0.012(2) 0.021(3) 0.004(2) 0.008(2) 0.005(2)

loop_
_atom_type_symbol
_atom_type_description
_atom_type_scat_dispersion_real
_atom_type_scat_dispersion_imag
_atom_type_scat_source
C C 0.0033 0.0016 'International Tables Vol C Tables 4.2.6.8 and 6.1.1.4'
H H 0.0000 0.0000 'International Tables Vol C Tables 4.2.6.8 and 6.1.1.4'
Cu Cu 0.3201 1.2651 'International Tables Vol C Tables 4.2.6.8 and 6.1.1.4'
O O 0.0106 0.0060 'International Tables Vol C Tables 4.2.6.8 and 6.1.1.4'

loop_
_geom_angle_atom_site_label_1
_geom_angle_atom_site_label_2
_geom_angle_atom_site_label_3
_geom_angle
_geom_angle_site_symmetry_1
_geom_angle_site_symmetry_3
O4 Cu1 Cu1 67.37(9) . 4
O4 Cu1 O3 83.01(11) . 11_556
O4 Cu1 O1 126.07(10) . 5_665
O4 Cu1 O1 154.09(12) . 11_556
O3 Cu1 Cu1 142.81(7) 11_556 4
O3 Cu1 O1 150.53(9) 11_556 5_665
O2 Cu1 Cu1 96.57(8) 3_665 4
O2 Cu1 O4 88.50(12) 3_665 .
O2 Cu1 O3 104.92(12) 3_665 11_556
O2 Cu1 O1 87.68(12) 3_665 11_556
O2 Cu1 O1 82.84(11) 3_665 5_665
O5 Cu1 Cu1 79.96(9) 4 4
O5 Cu1 O4 95.50(13) 4 .
O5 Cu1 O3 81.09(12) 4 11_556
O5 Cu1 O2 173.18(13) 4 3_665
O5 Cu1 O1 91.08(12) 4 11_556
O5 Cu1 O1 90.34(11) 4 5_665
O1 Cu1 Cu1 61.04(6) 5_665 4
O1 Cu1 Cu1 138.53(9) 11_556 4
O1 Cu1 O3 73.28(11) 11_556 11_556
O1 Cu1 O1 78.79(11) 11_556 5_665
C10 O4 Cu1 139.0(3) . .
C2 O3 Cu1 107.5(2) . 11
C3 O3 Cu1 134.6(3) . 11
C3 O3 C2 117.4(3) . .
C1 O2 Cu1 120.9(3) . 2_655
C10 O5 Cu1 122.7(3) . 4
Cu1 O1 Cu1 101.21(11) 11 5_655
C1 O1 Cu1 122.9(3) . 11
C1 O1 Cu1 135.5(3) . 5_655
C3 C8 H8 119.6 . .
C3 C8 C7 120.9(4) . .
C7 C8 H8 119.6 . .
O4 C10 C5 116.1(4) . .
O5 C10 O4 125.9(4) . .
O5 C10 C5 118.0(4) . .
O3 C2 H2A 109.5 . .
O3 C2 H2B 109.5 . .
O3 C2 C1 110.6(4) . .
H2A C2 H2B 108.1 . .
C1 C2 H2A 109.5 . .
C1 C2 H2B 109.5 . .
C5 C6 H6 119.7 . .
C5 C6 C7 120.5(4) . .
C7 C6 H6 119.7 . .
C8 C3 O3 116.2(4) . .
C4 C3 O3 122.8(4) . .
C4 C3 C8 121.0(4) . .
H9A C9 H9B 109.5 . .
H9A C9 H9C 109.5 . .
H9B C9 H9C 109.5 . .
C7 C9 H9A 109.5 . .
C7 C9 H9B 109.5 . .
C7 C9 H9C 109.5 . .
C3 C4 H4 120.5 . .
C3 C4 C5 119.1(4) . .
C5 C4 H4 120.5 . .
C6 C5 C10 120.9(4) . .
C6 C5 C4 120.1(4) . .
C4 C5 C10 119.0(4) . .
C8 C7 C9 121.1(4) . .
C6 C7 C8 118.4(4) . .
C6 C7 C9 120.6(4) . .
O2 C1 C2 113.2(4) . .
O1 C1 O2 125.6(4) . .
O1 C1 C2 121.3(4) . .

loop_
_geom_bond_atom_site_label_1
_geom_bond_atom_site_label_2
_geom_bond_distance
_geom_bond_site_symmetry_2
Cu1 Cu1 3.2597(11) 4
Cu1 O4 1.946(3) .
Cu1 O3 2.440(3) 11_556
Cu1 O2 1.922(3) 3_665
Cu1 O5 1.922(3) 4
Cu1 O1 2.653(3) 5_665
Cu1 O1 2.001(3) 11_556
O4 C10 1.252(5) .
O3 Cu1 2.440(3) 11
O3 C2 1.402(5) .
O3 C3 1.383(5) .
O2 Cu1 1.922(3) 2_655
O2 C1 1.264(5) .
O5 Cu1 1.922(3) 4
O5 C10 1.249(5) .
O1 Cu1 2.653(3) 5_655
O1 Cu1 2.001(3) 11
O1 C1 1.253(5) .
C8 H8 0.9300 .
C8 C3 1.375(6) .
C8 C7 1.397(6) .
C10 C5 1.486(6) .
C2 H2A 0.9700 .
C2 H2B 0.9700 .
C2 C1 1.512(6) .
C6 H6 0.9300 .
C6 C5 1.390(6) .
C6 C7 1.390(6) .
C3 C4 1.373(6) .
C9 H9A 0.9598 .
C9 H9B 0.9601 .
C9 H9C 0.9600 .
C9 C7 1.516(6) .
C4 H4 0.9300 .
C4 C5 1.399(6) .

loop_
_platon_squeeze_void_nr
_platon_squeeze_void_average_x
_platon_squeeze_void_average_y
_platon_squeeze_void_average_z
_platon_squeeze_void_volume
_platon_squeeze_void_count_electrons
_platon_squeeze_void_content
1 0.000 0.000 -0.026 329 32 ' '
2 0.333 0.667 -0.055 236 33 ' '
3 0.667 0.333 0.004 236 33 ' '
